data_2244134
loop_
_publ_author_name
'Naghiyev, Farid N.'
'Khrustalev, Victor N.'
'Venskovsky, Nikolai U.'
'Tereshina, Tatiana A.'
'Khalilov, Ali N.'
'Akkurt, Mehmet'
'Bhattarai, Ajaya'
'Mamedov, \.Ibrahim G.'

_publ_section_title
;
 Crystal structures and Hirshfeld surface analyses of
 2-amino-4-(4-bromophenyl)-6-oxo-1-phenyl-1,4,5,6-tetrahydropyridine-3-carbonitrile
 hemihydrate and
 1,6-diamino-2-oxo-4-phenyl-1,2-dihydropyridine-3,5-dicarbonitrile
;
_journal_coeditor_code TX2055
_journal_issue 8
_journal_name_full 'Acta Crystallographica Section E'
_journal_page_first
;
;
_journal_paper_doi 10.1107/S2056989022007356
_journal_volume 78
_journal_year 2022
_chemical_formula_iupac 'C13 H9 N5 O'
_chemical_formula_moiety 'C13 H9 N5 O'
_chemical_formula_sum 'C13 H9 N5 O'
_chemical_formula_weight 251.25
_chemical_name_systematic
;
1,6-Diamino-2-oxo-4-phenyl-1,2-dihydropyridine-3,5-dicarbonitrile
;
_space_group_crystal_system triclinic
_space_group_IT_number 2
_space_group_name_Hall '-P 1'
_space_group_name_H-M_alt 'P -1'
_atom_sites_solution_hydrogens mixed
_audit_creation_method SHELXL-2018/3
_cell_angle_alpha 79.1960(10)
_cell_angle_beta 86.4850(10)
_cell_angle_gamma 69.003(2)
_cell_formula_units_Z 4
_cell_length_a 8.64440(10)
_cell_length_b 8.9104(2)
_cell_length_c 16.0902(2)
_cell_measurement_reflns_used 60859
_cell_measurement_temperature 100(2)
_cell_measurement_theta_max 35.6
_cell_measurement_theta_min 2.5
_cell_volume 1136.52(4)
_computing_cell_refinement
;
CrysAlisPro  (Rigaku OD, 2021)
;
_computing_data_collection
;
CrysAlisPro (Rigaku OD, 2021)
;
_computing_data_reduction
;
CrysAlisPro (Rigaku OD, 2021)
;
_computing_molecular_graphics
;
ORTEP-3 for Windows (Farrugia, 2012)
;
_computing_publication_material
;
PLATON (Spek, 2020)
;
_computing_structure_refinement
;
SHELXL (Sheldrick, 2015b)
;
_computing_structure_solution
;
SHELXT (Sheldrick, 2015a)
;
_diffrn_ambient_temperature 100(2)
_diffrn_measured_fraction_theta_full 1.000
_diffrn_measured_fraction_theta_max 0.935
_diffrn_measurement_device_type 'XtaLAB Synergy, Dualflex, HyPix'
_diffrn_measurement_method '\f and \w'
_diffrn_radiation_type MoK\a
_diffrn_radiation_wavelength 0.71073
_diffrn_reflns_av_R_equivalents 0.0293
_diffrn_reflns_av_unetI/netI 0.0147
_diffrn_reflns_limit_h_max 13
_diffrn_reflns_limit_h_min -14
_diffrn_reflns_limit_k_max 14
_diffrn_reflns_limit_k_min -14
_diffrn_reflns_limit_l_max 26
_diffrn_reflns_limit_l_min -25
_diffrn_reflns_number 88754
_diffrn_reflns_theta_full 25.242
_diffrn_reflns_theta_max 35.423
_diffrn_reflns_theta_min 2.488
_diffrn_source 'micro-focus sealed X-ray tube'
_diffrn_standards_decay_% 0
_diffrn_standards_interval_count 0
_diffrn_standards_interval_time 0
_diffrn_standards_number 0
_exptl_absorpt_coefficient_mu 0.101
_exptl_absorpt_correction_T_max 0.980
_exptl_absorpt_correction_T_min 0.972
_exptl_absorpt_correction_type multi-scan
_exptl_absorpt_process_details
;
(CrysAlisPro; Rigaku OD, 2021)
;
_exptl_crystal_colour colourless
_exptl_crystal_density_diffrn 1.468
_exptl_crystal_description prism
_exptl_crystal_F_000 520
_exptl_crystal_size_max 0.150
_exptl_crystal_size_mid 0.120
_exptl_crystal_size_min 0.060
_refine_diff_density_max 0.541
_refine_diff_density_min -0.314
_refine_ls_extinction_method none
_refine_ls_goodness_of_fit_ref 1.028
_refine_ls_hydrogen_treatment mixed
_refine_ls_matrix_type full
_refine_ls_number_parameters 363
_refine_ls_number_reflns 9666
_refine_ls_number_restraints 0
_refine_ls_restrained_S_all 1.028
_refine_ls_R_factor_all 0.0438
_refine_ls_R_factor_gt 0.0394
_refine_ls_shift/su_max 0.001
_refine_ls_shift/su_mean 0.000
_refine_ls_structure_factor_coef Fsqd
_refine_ls_weighting_details 'w=1/[\s^2^(Fo^2^)+(0.0719P)^2^+0.2449P] where P=(Fo^2^+2Fc^2^)/3'
_refine_ls_weighting_scheme calc
_refine_ls_wR_factor_gt 0.1146
_refine_ls_wR_factor_ref 0.1177
_reflns_number_gt 8561
_reflns_number_total 9666
_reflns_threshold_expression 'I > 2\s(I)'
_cod_data_source_file tx2055sup1.cif
_cod_data_source_block II
_cod_database_code 2244134
_shelx_space_group_comment
;
The symmetry employed for this shelxl refinement is uniquely defined
by the following loop, which should always be used as a source of
symmetry information in preference to the above space-group names.
They are only intended as comments.
;
_shelx_estimated_absorpt_t_min 0.985
_shelx_estimated_absorpt_t_max 0.994

loop_
_space_group_symop_operation_xyz
'x, y, z'
'-x, -y, -z'

loop_
_atom_site_type_symbol
_atom_site_label
_atom_site_fract_x
_atom_site_fract_y
_atom_site_fract_z
_atom_site_U_iso_or_equiv
_atom_site_adp_type
_atom_site_calc_flag
_atom_site_occupancy
_atom_site_disorder_assembly
_atom_site_disorder_group
C C2 0.49789(8) 0.24937(8) 0.36884(4) 0.01381(11) Uani d 1 . .
C C3 0.53566(8) 0.37133(8) 0.30738(4) 0.01370(11) Uani d 1 . .
C C4 0.48775(8) 0.53309(8) 0.31837(4) 0.01268(10) Uani d 1 . .
C C5 0.39202(8) 0.57960(7) 0.38978(4) 0.01268(10) Uani d 1 . .
C C6 0.33478(8) 0.46771(8) 0.44558(4) 0.01249(10) Uani d 1 . .
C C7 0.63071(9) 0.31152(8) 0.23688(4) 0.01525(11) Uani d 1 . .
C C8 0.53483(8) 0.65513(8) 0.25605(4) 0.01337(11) Uani d 1 . .
C C9 0.50427(10) 0.67233(8) 0.16981(4) 0.01755(12) Uani d 1 . .
H H9 0.453811 0.605695 0.151080 0.021 Uiso calc 1 . .
C C10 0.54766(11) 0.78697(9) 0.11127(5) 0.02109(14) Uani d 1 . .
H H10 0.526489 0.798239 0.052760 0.025 Uiso calc 1 . .
C C11 0.62188(10) 0.88513(9) 0.13807(5) 0.02022(13) Uani d 1 . .
H H11 0.652279 0.962460 0.097961 0.024 Uiso calc 1 . .
C C12 0.65120(9) 0.86934(8) 0.22373(5) 0.01812(12) Uani d 1 . .
H H12 0.700559 0.937029 0.242277 0.022 Uiso calc 1 . .
C C13 0.60864(9) 0.75488(8) 0.28249(4) 0.01520(11) Uani d 1 . .
H H13 0.629797 0.744330 0.340946 0.018 Uiso calc 1 . .
C C14 0.34605(8) 0.74045(8) 0.40775(4) 0.01414(11) Uani d 1 . .
N N1 0.38849(7) 0.30955(7) 0.43300(4) 0.01336(10) Uani d 1 . .
N N2 0.33246(8) 0.19935(7) 0.49062(4) 0.01632(11) Uani d 1 . .
H H2A 0.3085(16) 0.1388(16) 0.4569(8) 0.027(3) Uiso d 1 . .
H H2B 0.4202(17) 0.1317(16) 0.5247(8) 0.029(3) Uiso d 1 . .
N N3 0.70345(9) 0.25693(8) 0.18045(4) 0.02017(12) Uani d 1 . .
N N4 0.31176(8) 0.86837(7) 0.42590(4) 0.01799(11) Uani d 1 . .
N N5 0.23470(8) 0.50589(7) 0.51032(4) 0.01504(10) Uani d 1 . .
H H5A 0.1960(17) 0.4294(17) 0.5378(8) 0.030(3) Uiso d 1 . .
H H5B 0.1916(17) 0.6134(17) 0.5190(9) 0.031(3) Uiso d 1 . .
O O1 0.55120(7) 0.10126(6) 0.36855(3) 0.01817(10) Uani d 1 . .
C C2' 0.97520(8) 0.16536(7) 0.35832(4) 0.01262(11) Uani d 1 . .
C C3' 1.02820(8) 0.27412(7) 0.29632(4) 0.01245(10) Uani d 1 . .
C C4' 1.08425(8) 0.23854(7) 0.21668(4) 0.01188(10) Uani d 1 . .
C C5' 1.09636(8) 0.08798(7) 0.19804(4) 0.01221(10) Uani d 1 . .
C C6' 1.04791(8) -0.02418(7) 0.25855(4) 0.01190(10) Uani d 1 . .
C C7' 1.02248(9) 0.42022(8) 0.32183(4) 0.01393(11) Uani d 1 . .
C C8' 1.12573(5) 0.36189(4) 0.15294(3) 0.01286(11) Uani d 1 . .
C C9' 1.00656(4) 0.51639(5) 0.13008(3) 0.01666(12) Uani d 1 . .
H H9' 0.899783 0.541883 0.154979 0.020 Uiso calc 1 . .
C C10' 1.04361(6) 0.63360(4) 0.07079(3) 0.02107(14) Uani d 1 . .
H H10' 0.962158 0.739194 0.055167 0.025 Uiso calc 1 . .
C C11' 1.19983(6) 0.59630(5) 0.03436(3) 0.02295(15) Uani d 1 . .
H H11' 1.225153 0.676408 -0.006158 0.028 Uiso calc 1 . .
C C12' 1.31900(5) 0.44180(6) 0.05723(3) 0.02250(15) Uani d 1 . .
H H12' 1.425776 0.416311 0.032329 0.027 Uiso calc 1 . .
C C13' 1.28195(5) 0.32459(4) 0.11652(3) 0.01777(12) Uani d 1 . .
H H13' 1.363404 0.218998 0.132141 0.021 Uiso calc 1 . .
C C14' 1.14171(9) 0.04541(8) 0.11662(4) 0.01460(11) Uani d 1 . .
N N1' 0.98460(7) 0.01996(6) 0.33357(3) 0.01239(10) Uani d 1 . .
N N2' 0.93299(8) -0.09390(7) 0.39068(4) 0.01582(11) Uani d 1 . .
H H2A' 0.9758(16) -0.1024(15) 0.4416(8) 0.022(3) Uiso d 1 . .
H H2B' 0.8215(18) -0.0479(17) 0.3919(9) 0.032(3) Uiso d 1 . .
N N3' 1.01668(9) 0.53667(7) 0.34567(4) 0.01855(12) Uani d 1 . .
N N4' 1.17585(9) 0.00229(8) 0.05229(4) 0.02098(12) Uani d 1 . .
N N5' 1.05814(8) -0.16991(7) 0.24521(4) 0.01556(11) Uani d 1 . .
H H5A' 1.0282(19) -0.2369(18) 0.2854(9) 0.039(4) Uiso d 1 . .
H H5B' 1.0896(15) -0.2001(15) 0.1954(8) 0.023(3) Uiso d 1 . .
O O1' 0.92331(7) 0.18943(6) 0.42983(3) 0.01749(10) Uani d 1 . .

loop_
_atom_site_aniso_label
_atom_site_aniso_U_11
_atom_site_aniso_U_22
_atom_site_aniso_U_33
_atom_site_aniso_U_12
_atom_site_aniso_U_13
_atom_site_aniso_U_23
C2 0.0160(3) 0.0122(2) 0.0135(2) -0.0053(2) 0.0029(2) -0.00348(19)
C3 0.0169(3) 0.0119(2) 0.0126(2) -0.0055(2) 0.0032(2) -0.00320(19)
C4 0.0144(3) 0.0120(2) 0.0119(2) -0.0050(2) 0.00073(19) -0.00226(18)
C5 0.0156(3) 0.0106(2) 0.0122(2) -0.0051(2) 0.00160(19) -0.00266(18)
C6 0.0145(3) 0.0116(2) 0.0115(2) -0.0046(2) 0.00057(19) -0.00262(18)
C7 0.0173(3) 0.0134(2) 0.0150(3) -0.0056(2) 0.0018(2) -0.0027(2)
C8 0.0160(3) 0.0117(2) 0.0121(2) -0.0049(2) 0.00167(19) -0.00189(18)
C9 0.0234(3) 0.0156(3) 0.0129(3) -0.0059(2) -0.0002(2) -0.0026(2)
C10 0.0292(4) 0.0173(3) 0.0127(3) -0.0047(3) 0.0022(2) -0.0006(2)
C11 0.0244(3) 0.0141(3) 0.0183(3) -0.0046(2) 0.0068(2) 0.0002(2)
C12 0.0199(3) 0.0147(3) 0.0204(3) -0.0078(2) 0.0051(2) -0.0028(2)
C13 0.0177(3) 0.0144(3) 0.0146(3) -0.0073(2) 0.0020(2) -0.0025(2)
C14 0.0156(3) 0.0135(2) 0.0138(2) -0.0059(2) 0.0018(2) -0.00275(19)
N1 0.0169(2) 0.0103(2) 0.0131(2) -0.00544(18) 0.00382(18) -0.00272(17)
N2 0.0212(3) 0.0126(2) 0.0161(2) -0.0083(2) 0.0051(2) -0.00171(18)
N3 0.0222(3) 0.0194(3) 0.0181(3) -0.0063(2) 0.0046(2) -0.0052(2)
N4 0.0207(3) 0.0149(2) 0.0200(3) -0.0077(2) 0.0039(2) -0.0052(2)
N5 0.0189(3) 0.0128(2) 0.0133(2) -0.00552(19) 0.00438(19) -0.00362(17)
O1 0.0235(2) 0.0112(2) 0.0197(2) -0.00596(18) 0.00526(19) -0.00440(16)
C2' 0.0176(3) 0.0089(2) 0.0115(2) -0.0048(2) 0.00219(19) -0.00237(18)
C3' 0.0179(3) 0.0091(2) 0.0115(2) -0.0061(2) 0.00252(19) -0.00242(18)
C4' 0.0144(3) 0.0097(2) 0.0116(2) -0.00459(19) 0.00144(19) -0.00171(18)
C5' 0.0168(3) 0.0100(2) 0.0101(2) -0.0053(2) 0.00269(19) -0.00226(18)
C6' 0.0149(3) 0.0095(2) 0.0115(2) -0.00460(19) 0.00159(19) -0.00249(18)
C7' 0.0186(3) 0.0113(2) 0.0123(2) -0.0063(2) 0.0015(2) -0.00144(19)
C8' 0.0178(3) 0.0108(2) 0.0112(2) -0.0070(2) 0.00243(19) -0.00177(18)
C9' 0.0212(3) 0.0126(2) 0.0142(3) -0.0052(2) 0.0010(2) 0.0004(2)
C10' 0.0331(4) 0.0148(3) 0.0148(3) -0.0099(3) -0.0004(3) 0.0017(2)
C11' 0.0400(4) 0.0200(3) 0.0153(3) -0.0195(3) 0.0056(3) -0.0022(2)
C12' 0.0300(4) 0.0217(3) 0.0226(3) -0.0175(3) 0.0122(3) -0.0076(3)
C13' 0.0199(3) 0.0152(3) 0.0208(3) -0.0094(2) 0.0068(2) -0.0051(2)
C14' 0.0190(3) 0.0113(2) 0.0133(2) -0.0057(2) 0.0020(2) -0.00160(19)
N1' 0.0184(2) 0.0086(2) 0.0109(2) -0.00621(18) 0.00355(17) -0.00196(16)
N2' 0.0235(3) 0.0116(2) 0.0138(2) -0.0093(2) 0.0063(2) -0.00122(17)
N3' 0.0277(3) 0.0133(2) 0.0168(2) -0.0098(2) 0.0017(2) -0.00329(19)
N4' 0.0300(3) 0.0178(3) 0.0148(2) -0.0079(2) 0.0039(2) -0.0045(2)
N5' 0.0239(3) 0.0105(2) 0.0146(2) -0.0085(2) 0.0047(2) -0.00454(18)
O1' 0.0286(3) 0.0125(2) 0.0116(2) -0.00763(18) 0.00628(18) -0.00403(15)

loop_
_atom_type_symbol
_atom_type_description
_atom_type_scat_dispersion_real
_atom_type_scat_dispersion_imag
_atom_type_scat_source
C C 0.0033 0.0016 'International Tables Vol C Tables 4.2.6.8 and 6.1.1.4'
H H 0.0000 0.0000 'International Tables Vol C Tables 4.2.6.8 and 6.1.1.4'
N N 0.0061 0.0033 'International Tables Vol C Tables 4.2.6.8 and 6.1.1.4'
O O 0.0106 0.0060 'International Tables Vol C Tables 4.2.6.8 and 6.1.1.4'

loop_
_geom_angle_atom_site_label_1
_geom_angle_atom_site_label_2
_geom_angle_atom_site_label_3
_geom_angle_site_symmetry_1
_geom_angle_site_symmetry_3
_geom_angle
_geom_angle_publ_flag
O1 C2 N1 . . 118.98(6) ?
O1 C2 C3 . . 125.76(6) ?
N1 C2 C3 . . 115.25(5) ?
C4 C3 C7 . . 123.26(6) ?
C4 C3 C2 . . 121.92(6) ?
C7 C3 C2 . . 114.77(5) ?
C3 C4 C5 . . 118.58(6) ?
C3 C4 C8 . . 120.96(6) ?
C5 C4 C8 . . 120.46(5) ?
C4 C5 C6 . . 120.81(6) ?
C4 C5 C14 . . 121.79(6) ?
C6 C5 C14 . . 117.38(6) ?
N5 C6 N1 . . 117.80(6) ?
N5 C6 C5 . . 124.17(6) ?
N1 C6 C5 . . 118.01(6) ?
N3 C7 C3 . . 176.29(7) ?
C9 C8 C13 . . 119.10(6) ?
C9 C8 C4 . . 120.01(6) ?
C13 C8 C4 . . 120.89(6) ?
C10 C9 C8 . . 120.16(7) ?
C10 C9 H9 . . 119.9 ?
C8 C9 H9 . . 119.9 ?
C11 C10 C9 . . 120.37(7) ?
C11 C10 H10 . . 119.8 ?
C9 C10 H10 . . 119.8 ?
C12 C11 C10 . . 119.63(6) ?
C12 C11 H11 . . 120.2 ?
C10 C11 H11 . . 120.2 ?
C11 C12 C13 . . 120.31(7) ?
C11 C12 H12 . . 119.8 ?
C13 C12 H12 . . 119.8 ?
C12 C13 C8 . . 120.42(6) ?
C12 C13 H13 . . 119.8 ?
C8 C13 H13 . . 119.8 ?
N4 C14 C5 . . 176.96(7) ?
C6 N1 C2 . . 124.55(5) ?
C6 N1 N2 . . 116.97(5) ?
C2 N1 N2 . . 118.46(5) ?
N1 N2 H2A . . 103.6(8) ?
N1 N2 H2B . . 107.6(8) ?
H2A N2 H2B . . 108.0(11) ?
C6 N5 H5A . . 117.0(9) ?
C6 N5 H5B . . 119.9(8) ?
H5A N5 H5B . . 122.0(12) ?
O1' C2' N1' . . 118.89(6) ?
O1' C2' C3' . . 125.90(6) ?
N1' C2' C3' . . 115.20(5) ?
C4' C3' C7' . . 122.09(6) ?
C4' C3' C2' . . 122.48(5) ?
C7' C3' C2' . . 115.42(5) ?
C3' C4' C5' . . 118.84(5) ?
C3' C4' C8' . . 119.79(5) ?
C5' C4' C8' . . 121.35(5) ?
C4' C5' C6' . . 120.19(5) ?
C4' C5' C14' . . 122.74(6) ?
C6' C5' C14' . . 116.82(5) ?
N5' C6' N1' . . 117.96(6) ?
N5' C6' C5' . . 123.20(6) ?
N1' C6' C5' . . 118.83(5) ?
N3' C7' C3' . . 177.41(7) ?
C9' C8' C13' . . 120.0 ?
C9' C8' C4' . . 119.3 ?
C13' C8' C4' . . 120.7 ?
C8' C9' C10' . . 120.0 ?
C8' C9' H9' . . 120.0 ?
C10' C9' H9' . . 120.0 ?
C11' C10' C9' . . 120.0 ?
C11' C10' H10' . . 120.0 ?
C9' C10' H10' . . 120.0 ?
C10' C11' C12' . . 120.0 ?
C10' C11' H11' . . 120.0 ?
C12' C11' H11' . . 120.0 ?
C13' C12' C11' . . 120.0 ?
C13' C12' H12' . . 120.0 ?
C11' C12' H12' . . 120.0 ?
C12' C13' C8' . . 120.0 ?
C12' C13' H13' . . 120.0 ?
C8' C13' H13' . . 120.0 ?
N4' C14' C5' . . 175.70(7) ?
C6' N1' C2' . . 124.25(5) ?
C6' N1' N2' . . 116.70(5) ?
C2' N1' N2' . . 118.98(5) ?
N1' N2' H2A' . . 107.0(8) ?
N1' N2' H2B' . . 104.9(9) ?
H2A' N2' H2B' . . 110.0(12) ?
C6' N5' H5A' . . 120.0(10) ?
C6' N5' H5B' . . 121.0(8) ?
H5A' N5' H5B' . . 118.9(12) ?

loop_
_geom_bond_atom_site_label_1
_geom_bond_atom_site_label_2
_geom_bond_site_symmetry_2
_geom_bond_distance
_geom_bond_publ_flag
C2 O1 . 1.2330(8) ?
C2 N1 . 1.4044(8) ?
C2 C3 . 1.4412(9) ?
C3 C4 . 1.3925(9) ?
C3 C7 . 1.4300(9) ?
C4 C5 . 1.4117(9) ?
C4 C8 . 1.4872(9) ?
C5 C6 . 1.4172(9) ?
C5 C14 . 1.4243(9) ?
C6 N5 . 1.3268(8) ?
C6 N1 . 1.3672(8) ?
C7 N3 . 1.1545(9) ?
C8 C9 . 1.3982(9) ?
C8 C13 . 1.3999(9) ?
C9 C10 . 1.3935(10) ?
C9 H9 . 0.9500 ?
C10 C11 . 1.3928(12) ?
C10 H10 . 0.9500 ?
C11 C12 . 1.3887(11) ?
C11 H11 . 0.9500 ?
C12 C13 . 1.3907(9) ?
C12 H12 . 0.9500 ?
C13 H13 . 0.9500 ?
C14 N4 . 1.1595(9) ?
N1 N2 . 1.4151(8) ?
N2 H2A . 0.913(13) ?
N2 H2B . 0.916(14) ?
N5 H5A . 0.897(14) ?
N5 H5B . 0.930(14) ?
C2' O1' . 1.2376(7) ?
C2' N1' . 1.3992(8) ?
C2' C3' . 1.4296(8) ?
C3' C4' . 1.3939(9) ?
C3' C7' . 1.4204(9) ?
C4' C5' . 1.3954(8) ?
C4' C8' . 1.4843 ?
C5' C6' . 1.4167(8) ?
C5' C14' . 1.4251(9) ?
C6' N5' . 1.3266(8) ?
C6' N1' . 1.3617(8) ?
C7' N3' . 1.1558(8) ?
C8' C9' . 1.3900 ?
C8' C13' . 1.3900 ?
C9' C10' . 1.3900 ?
C9' H9' . 0.9500 ?
C10' C11' . 1.3900 ?
C10' H10' . 0.9500 ?
C11' C12' . 1.3900 ?
C11' H11' . 0.9500 ?
C12' C13' . 1.3900 ?
C12' H12' . 0.9500 ?
C13' H13' . 0.9500 ?
C14' N4' . 1.1561(9) ?
N1' N2' . 1.4132(7) ?
N2' H2A' . 0.898(13) ?
N2' H2B' . 0.902(15) ?
N5' H5A' . 0.887(15) ?
N5' H5B' . 0.889(12) ?

loop_
_geom_hbond_atom_site_label_D
_geom_hbond_atom_site_label_H
_geom_hbond_atom_site_label_A
_geom_hbond_site_symmetry_A
_geom_hbond_distance_DH
_geom_hbond_distance_HA
_geom_hbond_distance_DA
_geom_hbond_angle_DHA
_geom_hbond_publ_flag
N2 H2A N4 1_545 0.913(13) 2.541(13) 3.3713(9) 151.6(11) yes
N2 H2B N4 2_666 0.916(14) 2.495(14) 3.2404(10) 138.7(11) yes
N2 H2B O1 2_656 0.916(14) 2.381(13) 3.0650(8) 131.5(11) yes
N5 H5A N3' 2_666 0.897(14) 2.525(14) 3.1431(9) 126.6(11) yes
N5 H5B O1' 2_666 0.930(14) 1.986(14) 2.8853(8) 162.3(12) yes
N2' H2A' O1' 2_756 0.898(13) 2.186(13) 3.0608(8) 164.4(11) yes
N2' H2B' N2 2_656 0.902(15) 2.681(14) 3.1829(8) 116.1(10) yes
N2' H2B' O1 . 0.902(15) 2.250(15) 3.1373(9) 167.5(12) yes
N5' H5A' N3' 1_545 0.887(15) 2.102(15) 2.9314(8) 155.2(13) yes
C9' H9' Cg2 . 0.95 2.93 3.7972(5) 153 yes

loop_
_geom_torsion_atom_site_label_1
_geom_torsion_atom_site_label_2
_geom_torsion_atom_site_label_3
_geom_torsion_atom_site_label_4
_geom_torsion_site_symmetry_1
_geom_torsion_site_symmetry_2
_geom_torsion_site_symmetry_3
_geom_torsion_site_symmetry_4
_geom_torsion
_geom_torsion_publ_flag
O1 C2 C3 C4 . . . . -171.43(7) ?
N1 C2 C3 C4 . . . . 9.53(10) ?
O1 C2 C3 C7 . . . . 6.26(10) ?
N1 C2 C3 C7 . . . . -172.78(6) ?
C7 C3 C4 C5 . . . . 179.14(6) ?
C2 C3 C4 C5 . . . . -3.36(10) ?
C7 C3 C4 C8 . . . . -0.34(10) ?
C2 C3 C4 C8 . . . . 177.16(6) ?
C3 C4 C5 C6 . . . . -4.87(10) ?
C8 C4 C5 C6 . . . . 174.61(6) ?
C3 C4 C5 C14 . . . . 176.52(6) ?
C8 C4 C5 C14 . . . . -3.99(10) ?
C4 C5 C6 N5 . . . . -174.96(6) ?
C14 C5 C6 N5 . . . . 3.70(10) ?
C4 C5 C6 N1 . . . . 6.35(9) ?
C14 C5 C6 N1 . . . . -174.99(6) ?
C3 C4 C8 C9 . . . . 50.86(9) ?
C5 C4 C8 C9 . . . . -128.61(7) ?
C3 C4 C8 C13 . . . . -129.66(7) ?
C5 C4 C8 C13 . . . . 50.87(9) ?
C13 C8 C9 C10 . . . . 0.27(10) ?
C4 C8 C9 C10 . . . . 179.76(6) ?
C8 C9 C10 C11 . . . . 0.08(11) ?
C9 C10 C11 C12 . . . . -0.60(12) ?
C10 C11 C12 C13 . . . . 0.77(11) ?
C11 C12 C13 C8 . . . . -0.43(11) ?
C9 C8 C13 C12 . . . . -0.10(10) ?
C4 C8 C13 C12 . . . . -179.58(6) ?
N5 C6 N1 C2 . . . . -178.25(6) ?
C5 C6 N1 C2 . . . . 0.53(10) ?
N5 C6 N1 N2 . . . . -0.09(9) ?
C5 C6 N1 N2 . . . . 178.69(6) ?
O1 C2 N1 C6 . . . . 172.72(7) ?
C3 C2 N1 C6 . . . . -8.16(10) ?
O1 C2 N1 N2 . . . . -5.41(10) ?
C3 C2 N1 N2 . . . . 173.70(6) ?
O1' C2' C3' C4' . . . . -179.57(7) ?
N1' C2' C3' C4' . . . . 0.40(10) ?
O1' C2' C3' C7' . . . . 1.41(10) ?
N1' C2' C3' C7' . . . . -178.62(6) ?
C7' C3' C4' C5' . . . . 175.94(6) ?
C2' C3' C4' C5' . . . . -3.01(10) ?
C7' C3' C4' C8' . . . . -5.56(10) ?
C2' C3' C4' C8' . . . . 175.49(6) ?
C3' C4' C5' C6' . . . . 1.73(10) ?
C8' C4' C5' C6' . . . . -176.75(5) ?
C3' C4' C5' C14' . . . . 175.69(6) ?
C8' C4' C5' C14' . . . . -2.79(10) ?
C4' C5' C6' N5' . . . . -179.18(6) ?
C14' C5' C6' N5' . . . . 6.51(10) ?
C4' C5' C6' N1' . . . . 2.15(10) ?
C14' C5' C6' N1' . . . . -172.16(6) ?
C3' C4' C8' C9' . . . . -56.14(7) ?
C5' C4' C8' C9' . . . . 122.33(6) ?
C3' C4' C8' C13' . . . . 123.55(6) ?
C5' C4' C8' C13' . . . . -57.99(7) ?
C13' C8' C9' C10' . . . . 0.0 ?
C4' C8' C9' C10' . . . . 179.7 ?
C8' C9' C10' C11' . . . . 0.0 ?
C9' C10' C11' C12' . . . . 0.0 ?
C10' C11' C12' C13' . . . . 0.0 ?
C11' C12' C13' C8' . . . . 0.0 ?
C9' C8' C13' C12' . . . . 0.0 ?
C4' C8' C13' C12' . . . . -179.7 ?
N5' C6' N1' C2' . . . . 176.16(6) ?
C5' C6' N1' C2' . . . . -5.10(10) ?
N5' C6' N1' N2' . . . . -0.78(9) ?
C5' C6' N1' N2' . . . . 177.97(6) ?
O1' C2' N1' C6' . . . . -176.24(6) ?
C3' C2' N1' C6' . . . . 3.79(10) ?
O1' C2' N1' N2' . . . . 0.63(10) ?
C3' C2' N1' N2' . . . . -179.34(6) ?

_cod_database_fobs_code 2244134
